data_4505006
loop_
_publ_author_name
'Podesta, Thomas J.'
'Orpen, A. Guy'

_publ_section_title
;
 Tris(Pyridinium)Triazine in Crystal Synthesis of 3-Fold Symmetric
 Structures
;
_journal_issue 2
_journal_name_full 'Crystal Growth &amp; Design'
_journal_page_first 681
_journal_paper_doi 10.1021/cg049783g
_journal_volume 5
_journal_year 2005
_chemical_formula_sum 'C18 H27 Cl6 Fe N6 O6'
_chemical_formula_weight 692.01
_chemical_name_systematic
;
 ?
;
_space_group_IT_number 2
_symmetry_cell_setting triclinic
_symmetry_space_group_name_Hall '-P 1'
_symmetry_space_group_name_H-M 'P -1'
_atom_sites_solution_hydrogens geom
_atom_sites_solution_primary direct
_atom_sites_solution_secondary difmap
_audit_creation_method SHELXL-97
_cell_angle_alpha 63.068(2)
_cell_angle_beta 86.965(2)
_cell_angle_gamma 87.724(2)
_cell_formula_units_Z 2
_cell_length_a 7.5722(10)
_cell_length_b 14.3320(19)
_cell_length_c 14.7870(19)
_cell_measurement_reflns_used 169
_cell_measurement_temperature 173(2)
_cell_measurement_theta_max 27.483
_cell_measurement_theta_min 2.766
_cell_volume 1428.5(3)
_computing_cell_refinement 'Bruker SMART'
_computing_data_collection 'Bruker SMART'
_computing_data_reduction 'Bruker SAINT'
_computing_molecular_graphics 'Bruker SHELXTL'
_computing_publication_material 'Bruker SHELXTL'
_computing_structure_refinement 'SHELXL-97 (Sheldrick, 1997)'
_computing_structure_solution 'SHELXS-97 (Sheldrick, 1990)'
_diffrn_ambient_temperature 173(2)
_diffrn_measured_fraction_theta_full 0.988
_diffrn_measured_fraction_theta_max 0.988
_diffrn_measurement_device_type 'CCD area detector'
_diffrn_measurement_method 'phi and omega scans'
_diffrn_radiation_monochromator graphite
_diffrn_radiation_source 'fine-focus sealed tube'
_diffrn_radiation_type MoK\a
_diffrn_radiation_wavelength 0.71073
_diffrn_reflns_av_R_equivalents 0.0268
_diffrn_reflns_av_sigmaI/netI 0.0335
_diffrn_reflns_limit_h_max 9
_diffrn_reflns_limit_h_min -9
_diffrn_reflns_limit_k_max 18
_diffrn_reflns_limit_k_min -17
_diffrn_reflns_limit_l_max 19
_diffrn_reflns_limit_l_min -19
_diffrn_reflns_number 15022
_diffrn_reflns_theta_full 27.49
_diffrn_reflns_theta_max 27.49
_diffrn_reflns_theta_min 1.55
_exptl_absorpt_coefficient_mu 1.133
_exptl_absorpt_correction_T_max 0.849557
_exptl_absorpt_correction_T_min 0.675787
_exptl_absorpt_correction_type multi-scan
_exptl_absorpt_process_details 'SADABS (Sheldrick, 1996)'
_exptl_crystal_colour yellow
_exptl_crystal_density_diffrn 1.609
_exptl_crystal_density_method 'not measured'
_exptl_crystal_description prism
_exptl_crystal_F_000 706
_exptl_crystal_size_max 0.20
_exptl_crystal_size_mid 0.20
_exptl_crystal_size_min 0.10
_refine_diff_density_max 0.342
_refine_diff_density_min -0.359
_refine_diff_density_rms 0.065
_refine_ls_extinction_method none
_refine_ls_goodness_of_fit_ref 1.006
_refine_ls_hydrogen_treatment mixed
_refine_ls_matrix_type full
_refine_ls_number_parameters 382
_refine_ls_number_reflns 6472
_refine_ls_number_restraints 0
_refine_ls_restrained_S_all 1.006
_refine_ls_R_factor_all 0.0412
_refine_ls_R_factor_gt 0.0290
_refine_ls_shift/su_max 0.003
_refine_ls_shift/su_mean 0.000
_refine_ls_structure_factor_coef Fsqd
_refine_ls_weighting_details 'calc w=1/[\s^2^(Fo^2^)+(0.0423P)^2^+0.0000P] where P=(Fo^2^+2Fc^2^)/3'
_refine_ls_weighting_scheme calc
_refine_ls_wR_factor_gt 0.0706
_refine_ls_wR_factor_ref 0.0750
_reflns_number_gt 5225
_reflns_number_total 6472
_reflns_threshold_expression >2sigma(I)
_cod_data_source_file cg049783gsi20040706_102501.cif
_cod_data_source_block 7
_cod_depositor_comments
;
The following automatic conversions were performed:

'_symmetry_cell_setting' value 'Triclinic' changed to 'triclinic'
according to /home/saulius/struct/CIF-dictionaries/cif_core.dic
dictionary named 'cif_core.dic' version 2.4.1 from 2010-06-29.

Automatic conversion script
Id: cif_fix_values 1715 2011-07-08 13:25:40Z adriana 
;
_cod_original_sg_symbol_H-M P-1
_cod_database_code 4505006

loop_
_symmetry_equiv_pos_as_xyz
'x, y, z'
'-x, -y, -z'

loop_
_atom_site_label
_atom_site_type_symbol
_atom_site_fract_x
_atom_site_fract_y
_atom_site_fract_z
_atom_site_U_iso_or_equiv
_atom_site_adp_type
_atom_site_occupancy
_atom_site_symmetry_multiplicity
_atom_site_calc_flag
_atom_site_refinement_flags
Fe1 Fe -1.25324(3) 0.142751(19) 1.772465(18) 0.01998(7) Uani 1 1 d .
Cl4 Cl -1.29171(7) 0.31625(3) 1.73523(3) 0.03042(11) Uani 1 1 d .
Cl5 Cl -1.08621(7) 0.16204(4) 1.62929(3) 0.03046(12) Uani 1 1 d .
O1 O -1.02860(19) 0.14087(12) 1.84598(10) 0.0278(3) Uani 1 1 d .
O2 O -1.3832(2) 0.09444(12) 1.91254(10) 0.0265(3) Uani 1 1 d .
O3 O -1.2099(2) -0.01801(11) 1.83026(11) 0.0295(3) Uani 1 1 d .
N12 N -0.2969(2) 0.48439(11) 1.20454(10) 0.0221(3) Uani 1 1 d .
N11 N -0.4315(2) 0.33529(11) 1.20939(10) 0.0209(3) Uani 1 1 d .
C17 C -0.4702(2) 0.30582(13) 1.30793(13) 0.0202(4) Uani 1 1 d .
N1 N -0.1773(2) 0.62268(12) 1.44500(11) 0.0245(3) Uani 1 1 d .
H1C H -0.1383 0.6587 1.4746 0.029 Uiso 1 1 calc R
C9 C -0.6094(3) 0.16948(14) 1.46765(13) 0.0242(4) Uani 1 1 d .
H9A H -0.5803 0.2090 1.5017 0.029 Uiso 1 1 calc R
N2 N -0.7352(2) 0.02098(12) 1.47019(11) 0.0249(3) Uani 1 1 d .
H2C H -0.7899 -0.0388 1.5043 0.030 Uiso 1 1 calc R
N3 N -0.1834(2) 0.52538(12) 0.85605(11) 0.0271(4) Uani 1 1 d .
H3C H -0.1481 0.5462 0.7923 0.032 Uiso 1 1 calc R
C18 C -0.3425(2) 0.42483(13) 1.16214(13) 0.0200(4) Uani 1 1 d .
C16 C -0.3437(2) 0.44746(13) 1.30314(13) 0.0201(4) Uani 1 1 d .
C8 C -0.5645(2) 0.20489(13) 1.36506(13) 0.0209(4) Uani 1 1 d .
C3 C -0.2918(2) 0.50984(13) 1.35450(13) 0.0208(4) Uani 1 1 d .
N10 N -0.4309(2) 0.35869(11) 1.35858(10) 0.0218(3) Uani 1 1 d .
C4 C -0.2394(3) 0.61285(14) 1.29619(14) 0.0255(4) Uani 1 1 d .
H4A H -0.2437 0.6444 1.2243 0.031 Uiso 1 1 calc R
C5 C -0.1811(3) 0.66845(14) 1.34394(14) 0.0259(4) Uani 1 1 d .
H5A H -0.1441 0.7387 1.3053 0.031 Uiso 1 1 calc R
C10 C -0.6964(3) 0.07625(14) 1.51910(13) 0.0253(4) Uani 1 1 d .
H10B H -0.7290 0.0512 1.5890 0.030 Uiso 1 1 calc R
C7 C -0.6062(3) 0.14571(14) 1.31672(14) 0.0266(4) Uani 1 1 d .
H7A H -0.5749 0.1687 1.2469 0.032 Uiso 1 1 calc R
C12 C -0.2163(2) 0.55961(14) 0.99736(13) 0.0237(4) Uani 1 1 d .
H12B H -0.2027 0.6047 1.0277 0.028 Uiso 1 1 calc R
C1 C -0.2301(3) 0.52444(15) 1.50358(14) 0.0280(4) Uani 1 1 d .
H1D H -0.2269 0.4955 1.5754 0.034 Uiso 1 1 calc R
C14 C -0.3084(2) 0.39536(14) 1.00830(13) 0.0238(4) Uani 1 1 d .
H14A H -0.3588 0.3282 1.0459 0.029 Uiso 1 1 calc R
C13 C -0.2889(2) 0.46034(13) 1.05328(13) 0.0204(4) Uani 1 1 d .
C11 C -0.1650(3) 0.59023(15) 0.89738(14) 0.0267(4) Uani 1 1 d .
H11B H -0.1164 0.6575 0.8576 0.032 Uiso 1 1 calc R
C15 C -0.2534(3) 0.42972(15) 0.90762(14) 0.0280(4) Uani 1 1 d .
H15A H -0.2650 0.3862 0.8753 0.034 Uiso 1 1 calc R
C2 C -0.2887(3) 0.46571(14) 1.45949(14) 0.0258(4) Uani 1 1 d .
H2D H -0.3265 0.3960 1.5003 0.031 Uiso 1 1 calc R
C6 C -0.6938(3) 0.05309(15) 1.37165(14) 0.0282(4) Uani 1 1 d .
H6A H -0.7248 0.0120 1.3395 0.034 Uiso 1 1 calc R
O4 O -1.2318(2) 0.00718(13) 2.09951(11) 0.0302(3) Uani 1 1 d .
O5 O -0.9851(2) 0.24486(12) 1.95192(11) 0.0358(3) Uani 1 1 d .
O6 O -0.8770(3) -0.15599(13) 1.60340(12) 0.0444(5) Uani 1 1 d .
Cl1 Cl -0.06957(6) 0.64008(3) 0.63679(3) 0.02504(10) Uani 1 1 d .
Cl2 Cl -0.90266(7) -0.15809(4) 1.81403(4) 0.03604(13) Uani 1 1 d .
Cl3 Cl -1.59564(7) 0.21022(4) 2.00965(4) 0.03633(13) Uani 1 1 d .
Cl6 Cl -1.52153(6) 0.13029(4) 1.70913(3) 0.02960(11) Uani 1 1 d .
H3A H -1.130(3) -0.0481(17) 1.8222(16) 0.025(6) Uiso 1 1 d .
H2A H -1.441(4) 0.136(2) 1.927(2) 0.062(9) Uiso 1 1 d .
H2B H -1.323(3) 0.0689(18) 1.9551(18) 0.031(7) Uiso 1 1 d .
H1B H -0.958(3) 0.093(2) 1.8669(18) 0.045(8) Uiso 1 1 d .
H5B H -0.874(4) 0.2362(19) 1.9634(19) 0.048(8) Uiso 1 1 d .
H1A H -1.031(4) 0.175(2) 1.884(2) 0.062(8) Uiso 1 1 d .
H4B H -1.213(4) 0.051(2) 2.113(2) 0.065(10) Uiso 1 1 d .
H5C H -1.044(3) 0.227(2) 2.012(2) 0.055(8) Uiso 1 1 d .
H3B H -1.276(4) -0.061(2) 1.870(2) 0.055(8) Uiso 1 1 d .
H6B H -0.889(4) -0.159(2) 1.655(2) 0.069(10) Uiso 1 1 d .
H4C H -1.306(4) -0.029(2) 2.142(2) 0.079(11) Uiso 1 1 d .
H6C H -0.929(4) -0.202(2) 1.599(2) 0.079(11) Uiso 1 1 d .

loop_
_atom_site_aniso_label
_atom_site_aniso_U_11
_atom_site_aniso_U_22
_atom_site_aniso_U_33
_atom_site_aniso_U_23
_atom_site_aniso_U_13
_atom_site_aniso_U_12
Fe1 0.02532(15) 0.01808(13) 0.01713(13) -0.00838(10) 0.00036(10) -0.00321(10)
Cl4 0.0464(3) 0.0188(2) 0.0258(2) -0.00958(18) -0.0032(2) -0.0005(2)
Cl5 0.0389(3) 0.0332(3) 0.0253(2) -0.0185(2) 0.01067(19) -0.0158(2)
O1 0.0287(8) 0.0298(8) 0.0306(7) -0.0182(6) -0.0066(6) 0.0015(6)
O2 0.0321(8) 0.0266(7) 0.0192(7) -0.0094(6) -0.0008(6) 0.0033(6)
O3 0.0317(9) 0.0203(7) 0.0336(8) -0.0106(6) 0.0067(6) 0.0005(6)
N12 0.0288(9) 0.0198(7) 0.0189(7) -0.0096(6) -0.0010(6) -0.0023(6)
N11 0.0258(8) 0.0183(7) 0.0201(7) -0.0099(6) -0.0005(6) -0.0028(6)
C17 0.0217(9) 0.0194(9) 0.0211(9) -0.0103(7) -0.0026(7) 0.0004(7)
N1 0.0288(9) 0.0234(8) 0.0265(8) -0.0155(7) -0.0016(6) -0.0045(6)
C9 0.0308(10) 0.0210(9) 0.0239(9) -0.0127(8) -0.0011(7) -0.0029(8)
N2 0.0262(9) 0.0194(7) 0.0273(8) -0.0088(6) 0.0010(6) -0.0063(6)
N3 0.0312(9) 0.0295(9) 0.0173(7) -0.0082(7) 0.0012(6) 0.0028(7)
C18 0.0210(9) 0.0188(8) 0.0203(8) -0.0089(7) -0.0026(7) 0.0011(7)
C16 0.0198(9) 0.0201(9) 0.0222(9) -0.0109(7) -0.0018(7) -0.0010(7)
C8 0.0225(9) 0.0189(8) 0.0211(9) -0.0085(7) -0.0028(7) -0.0001(7)
C3 0.0217(9) 0.0201(9) 0.0227(9) -0.0114(7) -0.0009(7) -0.0024(7)
N10 0.0260(8) 0.0200(7) 0.0210(7) -0.0105(6) -0.0005(6) -0.0035(6)
C4 0.0323(11) 0.0232(9) 0.0213(9) -0.0101(7) 0.0003(7) -0.0050(8)
C5 0.0303(11) 0.0206(9) 0.0269(9) -0.0105(8) 0.0001(8) -0.0053(8)
C10 0.0304(11) 0.0234(9) 0.0205(9) -0.0087(7) 0.0030(7) -0.0035(8)
C7 0.0350(11) 0.0251(9) 0.0235(9) -0.0142(8) 0.0015(8) -0.0058(8)
C12 0.0286(10) 0.0198(9) 0.0234(9) -0.0104(7) -0.0012(7) -0.0006(7)
C1 0.0384(12) 0.0258(10) 0.0206(9) -0.0107(8) -0.0010(8) -0.0051(8)
C14 0.0286(10) 0.0211(9) 0.0224(9) -0.0105(7) -0.0009(7) -0.0008(7)
C13 0.0210(9) 0.0203(9) 0.0198(8) -0.0089(7) -0.0029(7) 0.0021(7)
C11 0.0296(11) 0.0225(9) 0.0236(9) -0.0068(8) 0.0014(8) -0.0028(8)
C15 0.0354(11) 0.0266(10) 0.0256(9) -0.0149(8) -0.0039(8) 0.0023(8)
C2 0.0340(11) 0.0207(9) 0.0236(9) -0.0105(7) 0.0016(8) -0.0073(8)
C6 0.0348(11) 0.0251(10) 0.0297(10) -0.0162(8) -0.0006(8) -0.0066(8)
O4 0.0315(8) 0.0303(8) 0.0285(7) -0.0131(7) -0.0003(6) -0.0030(6)
O5 0.0431(10) 0.0378(8) 0.0310(8) -0.0190(7) -0.0061(7) 0.0009(7)
O6 0.0728(13) 0.0366(9) 0.0264(8) -0.0157(7) 0.0118(8) -0.0298(9)
Cl1 0.0329(3) 0.0240(2) 0.0190(2) -0.01016(17) 0.00014(17) -0.00486(18)
Cl2 0.0417(3) 0.0405(3) 0.0323(3) -0.0226(2) -0.0024(2) 0.0079(2)
Cl3 0.0339(3) 0.0268(2) 0.0517(3) -0.0217(2) 0.0113(2) -0.0058(2)
Cl6 0.0285(3) 0.0367(3) 0.0254(2) -0.0152(2) -0.00421(18) -0.0036(2)

loop_
_atom_type_symbol
_atom_type_description
_atom_type_scat_dispersion_real
_atom_type_scat_dispersion_imag
_atom_type_scat_source
C C 0.0033 0.0016 'International Tables Vol C Tables 4.2.6.8 and 6.1.1.4'
H H 0.0000 0.0000 'International Tables Vol C Tables 4.2.6.8 and 6.1.1.4'
N N 0.0061 0.0033 'International Tables Vol C Tables 4.2.6.8 and 6.1.1.4'
O O 0.0106 0.0060 'International Tables Vol C Tables 4.2.6.8 and 6.1.1.4'
Cl Cl 0.1484 0.1585 'International Tables Vol C Tables 4.2.6.8 and 6.1.1.4'
Fe Fe 0.3463 0.8444 'International Tables Vol C Tables 4.2.6.8 and 6.1.1.4'

loop_
_geom_angle_atom_site_label_1
_geom_angle_atom_site_label_2
_geom_angle_atom_site_label_3
_geom_angle
O1 Fe1 O2 85.77(6)
O1 Fe1 O3 85.40(6)
O2 Fe1 O3 80.84(6)
O1 Fe1 Cl4 87.92(5)
O2 Fe1 Cl4 91.96(4)
O3 Fe1 Cl4 170.50(4)
O1 Fe1 Cl5 91.16(4)
O2 Fe1 Cl5 168.33(5)
O3 Fe1 Cl5 87.71(5)
Cl4 Fe1 Cl5 99.187(19)
O1 Fe1 Cl6 172.86(4)
O2 Fe1 Cl6 87.64(5)
O3 Fe1 Cl6 90.84(5)
Cl4 Fe1 Cl6 95.06(2)
Cl5 Fe1 Cl6 94.76(2)
C18 N12 C16 114.85(15)
C17 N11 C18 114.36(15)
N10 C17 N11 125.53(16)
N10 C17 C8 117.86(15)
N11 C17 C8 116.61(15)
C5 N1 C1 123.04(16)
C10 C9 C8 118.97(17)
C6 N2 C10 122.57(15)
C11 N3 C15 122.96(16)
N12 C18 N11 125.44(16)
N12 C18 C13 117.23(15)
N11 C18 C13 117.33(15)
N10 C16 N12 125.14(16)
N10 C16 C3 117.99(15)
N12 C16 C3 116.86(15)
C7 C8 C9 119.82(16)
C7 C8 C17 120.40(16)
C9 C8 C17 119.78(16)
C2 C3 C4 119.65(17)
C2 C3 C16 120.91(15)
C4 C3 C16 119.40(16)
C17 N10 C16 114.66(15)
C5 C4 C3 119.23(17)
N1 C5 C4 119.33(16)
N2 C10 C9 119.77(16)
C6 C7 C8 118.88(17)
C11 C12 C13 118.36(17)
N1 C1 C2 119.80(17)
C13 C14 C15 118.96(17)
C14 C13 C12 120.33(16)
C14 C13 C18 120.38(16)
C12 C13 C18 119.28(16)
N3 C11 C12 120.11(17)
N3 C15 C14 119.27(17)
C1 C2 C3 118.94(17)
N2 C6 C7 119.98(17)

loop_
_geom_bond_atom_site_label_1
_geom_bond_atom_site_label_2
_geom_bond_distance
Fe1 O1 2.0595(14)
Fe1 O2 2.0682(14)
Fe1 O3 2.0814(15)
Fe1 Cl4 2.3000(6)
Fe1 Cl5 2.3178(6)
Fe1 Cl6 2.3277(6)
N12 C18 1.331(2)
N12 C16 1.339(2)
N11 C17 1.340(2)
N11 C18 1.340(2)
C17 N10 1.334(2)
C17 C8 1.493(2)
N1 C5 1.334(2)
N1 C1 1.340(2)
C9 C10 1.377(2)
C9 C8 1.391(2)
N2 C6 1.337(2)
N2 C10 1.340(2)
N3 C11 1.338(2)
N3 C15 1.345(2)
C18 C13 1.490(2)
C16 N10 1.338(2)
C16 C3 1.485(2)
C8 C7 1.387(2)
C3 C2 1.387(2)
C3 C4 1.392(2)
C4 C5 1.378(3)
C7 C6 1.378(3)
C12 C11 1.376(3)
C12 C13 1.399(2)
C1 C2 1.374(3)
C14 C13 1.384(2)
C14 C15 1.385(3)
